data_7012387
loop_
_publ_author_name
'Duraczy\'nska, Dorota'
'Nelson, John H.'

_publ_section_title
;
 Diphenylvinylphosphine (DPVP) complexes containing the
 (\h5-MeC5H4)Ru(ii) moiety: synthesis, characterization and
 reactions
;
_journal_issue 3
_journal_name_full 'Dalton Transactions'
_journal_page_first 449
_journal_page_last 457
_journal_paper_doi 10.1039/b210492j
_journal_year 2003
_chemical_formula_sum 'C36 H35 Cl2 F6 O P3 Ru'
_chemical_formula_weight 862.52
_chemical_name_common 8
_chemical_name_systematic ?
_space_group_IT_number 2
_symmetry_cell_setting triclinic
_symmetry_space_group_name_Hall '-P 1'
_symmetry_space_group_name_H-M 'P -1'
_atom_sites_solution_hydrogens geom
_atom_sites_solution_primary direct
_atom_sites_solution_secondary difmap
_audit_creation_method SHELXL-97
_cell_angle_alpha 90.68(4)
_cell_angle_beta 103.09(3)
_cell_angle_gamma 101.30(3)
_cell_formula_units_Z 2
_cell_length_a 9.464(2)
_cell_length_b 10.951(4)
_cell_length_c 18.964(7)
_cell_measurement_reflns_used 33
_cell_measurement_temperature 298(2)
_cell_measurement_theta_max 12.15
_cell_measurement_theta_min 3.68
_cell_volume 1874.0(11)
_computing_cell_refinement 'Bruker XSCANS'
_computing_data_collection 'Bruker XSCANS'
_computing_data_reduction 'Bruker SHELXTL'
_computing_molecular_graphics 'Bruker SHELXTL'
_computing_publication_material 'Bruker SHELXTL'
_computing_structure_refinement 'SHELXL-97 (Sheldrick, 1997)'
_computing_structure_solution 'SHELXS-97 (Sheldrick, 1990)'
_diffrn_ambient_temperature 298(2)
_diffrn_measured_fraction_theta_full 0.746
_diffrn_measured_fraction_theta_max 0.746
_diffrn_measurement_device_type 'Bruker P4'
_diffrn_measurement_method '\w scans'
_diffrn_radiation_monochromator graphite
_diffrn_radiation_source 'fine-focus sealed tube'
_diffrn_radiation_type MoK\a
_diffrn_radiation_wavelength 0.71073
_diffrn_reflns_av_R_equivalents 0.1644
_diffrn_reflns_av_sigmaI/netI 0.2152
_diffrn_reflns_limit_h_max 1
_diffrn_reflns_limit_h_min -11
_diffrn_reflns_limit_k_max 12
_diffrn_reflns_limit_k_min -12
_diffrn_reflns_limit_l_max 21
_diffrn_reflns_limit_l_min -21
_diffrn_reflns_number 7019
_diffrn_reflns_theta_full 25.00
_diffrn_reflns_theta_max 25.00
_diffrn_reflns_theta_min 1.90
_diffrn_standards_interval_count 97
_diffrn_standards_number 3
_exptl_absorpt_coefficient_mu 0.747
_exptl_absorpt_correction_type none
_exptl_crystal_colour colorless
_exptl_crystal_density_diffrn 1.528
_exptl_crystal_density_method 'not measured'
_exptl_crystal_description block
_exptl_crystal_F_000 872
_exptl_crystal_size_max .24
_exptl_crystal_size_mid .40
_exptl_crystal_size_min .32
_refine_diff_density_max 0.868
_refine_diff_density_min -0.952
_refine_diff_density_rms 0.136
_refine_ls_extinction_method none
_refine_ls_goodness_of_fit_ref 1.038
_refine_ls_hydrogen_treatment mixed
_refine_ls_matrix_type full
_refine_ls_number_parameters 442
_refine_ls_number_reflns 5851
_refine_ls_number_restraints 6
_refine_ls_restrained_S_all 1.039
_refine_ls_R_factor_all 0.2121
_refine_ls_R_factor_gt 0.1040
_refine_ls_shift/su_max 0.030
_refine_ls_shift/su_mean 0.001
_refine_ls_structure_factor_coef Fsqd
_refine_ls_weighting_details 'calc w=1/[\s^2^(Fo^2^)+(0.1300P)^2^+0.0000P] where P=(Fo^2^+2Fc^2^)/3'
_refine_ls_weighting_scheme calc
_refine_ls_wR_factor_gt 0.2298
_refine_ls_wR_factor_ref 0.2904
_reflns_number_gt 2815
_reflns_number_total 5851
_reflns_threshold_expression >2sigma(I)
_cod_data_source_file b210492j.txt
_cod_data_source_block jhn447b
_cod_depositor_comments
;
The following automatic conversions were performed:
'_symmetry_cell_setting' value 'Triclinic' changed to 'triclinic'
according to '/home/saulius/struct/CIF-dictionaries/cif_core.dic'
dictionary named 'cif_core.dic' version 2.4.1 from 2010-06-29.

Automatic conversion script
Id: cif_fix_enum 1527 2010-12-29 10:47:43Z saulius 
;
_cod_original_cell_volume 1874.1(11)
_cod_original_sg_symbol_H-M P-1
_cod_database_code 7012387

loop_
_symmetry_equiv_pos_as_xyz
'x, y, z'
'-x, -y, -z'

loop_
_atom_site_label
_atom_site_type_symbol
_atom_site_fract_x
_atom_site_fract_y
_atom_site_fract_z
_atom_site_U_iso_or_equiv
_atom_site_adp_type
_atom_site_occupancy
_atom_site_symmetry_multiplicity
_atom_site_calc_flag
_atom_site_refinement_flags
_atom_site_disorder_assembly
_atom_site_disorder_group
Ru1 Ru 0.95097(13) -0.23998(11) 0.74106(6) 0.0426(4) Uani 1 1 d . . .
P1 P 0.7185(4) -0.2006(3) 0.6870(2) 0.0470(10) Uani 1 1 d . . .
P2 P 0.9489(4) -0.1776(3) 0.85812(19) 0.0429(9) Uani 1 1 d . . .
C1 C 1.0714(19) -0.1363(19) 0.6594(9) 0.073(5) Uani 1 1 d . . .
C2 C 1.1414(16) -0.0884(16) 0.7291(9) 0.064(4) Uani 1 1 d . . .
H2A H 1.1599 -0.0009 0.7468 0.076 Uiso 1 1 calc R . .
C3 C 1.1935(16) -0.1878(18) 0.7690(10) 0.070(5) Uani 1 1 d . . .
H3A H 1.2575 -0.1795 0.8180 0.084 Uiso 1 1 calc R . .
C4 C 1.1536(19) -0.2946(17) 0.7217(12) 0.083(6) Uani 1 1 d . . .
H4A H 1.1827 -0.3746 0.7329 0.099 Uiso 1 1 calc R . .
C5 C 1.0742(19) -0.2661(16) 0.6546(10) 0.069(5) Uani 1 1 d . . .
H5A H 1.0366 -0.3224 0.6110 0.082 Uiso 1 1 calc R . .
C6 C 1.027(3) -0.056(3) 0.6009(12) 0.145(10) Uani 1 1 d . . .
H6A H 1.1076 -0.0287 0.5783 0.218 Uiso 1 1 calc R . .
H6B H 0.9996 0.0149 0.6203 0.218 Uiso 1 1 calc R . .
H6C H 0.9434 -0.1022 0.5655 0.218 Uiso 1 1 calc R . .
C7 C 0.5661(17) -0.3077(14) 0.7085(9) 0.062(4) Uani 1 1 d . . .
H7A H 0.5636 -0.3131 0.7571 0.074 Uiso 1 1 calc R . .
C8 C 0.459(2) -0.3781(16) 0.6612(12) 0.099(7) Uani 1 1 d . . .
H8A H 0.4580 -0.3753 0.6121 0.118 Uiso 1 1 calc R . .
H8B H 0.3841 -0.4313 0.6765 0.118 Uiso 1 1 calc R . .
C9 C 0.6777(16) -0.2181(14) 0.5864(7) 0.055(4) Uani 1 1 d . . .
C10 C 0.6941(19) -0.3272(16) 0.5573(9) 0.079(5) Uani 1 1 d . . .
H10A H 0.7191 -0.3908 0.5866 0.094 Uiso 1 1 calc R . .
C11 C 0.672(2) -0.340(2) 0.4816(11) 0.094(6) Uani 1 1 d . . .
H11A H 0.6881 -0.4122 0.4606 0.113 Uiso 1 1 calc R . .
C12 C 0.628(2) -0.251(3) 0.4388(10) 0.114(8) Uani 1 1 d . . .
H12A H 0.6086 -0.2635 0.3886 0.137 Uiso 1 1 calc R . .
C13 C 0.613(3) -0.148(2) 0.4680(11) 0.114(8) Uani 1 1 d . . .
H13A H 0.5880 -0.0846 0.4382 0.137 Uiso 1 1 calc R . .
C14 C 0.633(2) -0.1288(19) 0.5436(8) 0.086(6) Uani 1 1 d . . .
H14A H 0.6152 -0.0567 0.5635 0.104 Uiso 1 1 calc R . .
C15 C 0.6796(15) -0.0492(13) 0.7061(7) 0.048(4) Uani 1 1 d . . .
C16 C 0.5389(15) -0.0335(14) 0.7093(7) 0.054(4) Uani 1 1 d . . .
H16A H 0.4601 -0.1017 0.6999 0.065 Uiso 1 1 calc R . .
C17 C 0.5155(17) 0.0820(15) 0.7265(8) 0.064(4) Uani 1 1 d . . .
H17A H 0.4209 0.0908 0.7288 0.077 Uiso 1 1 calc R . .
C18 C 0.631(2) 0.1860(15) 0.7403(9) 0.076(5) Uani 1 1 d . . .
H18A H 0.6162 0.2632 0.7547 0.092 Uiso 1 1 calc R . .
C19 C 0.7705(16) 0.1707(13) 0.7320(7) 0.052(4) Uani 1 1 d . . .
H19A H 0.8469 0.2402 0.7363 0.062 Uiso 1 1 calc R . .
C20 C 0.7950(16) 0.0573(13) 0.7179(7) 0.052(4) Uani 1 1 d . . .
H20A H 0.8899 0.0488 0.7159 0.062 Uiso 1 1 calc R . .
C21 C 1.0510(16) -0.0180(12) 0.8791(8) 0.054(4) Uani 1 1 d . . .
H21A H 1.0054 0.0440 0.8568 0.065 Uiso 1 1 calc R . .
C22 C 1.1795(17) 0.0180(16) 0.9215(8) 0.075(5) Uani 1 1 d . . .
H22A H 1.2297 -0.0404 0.9451 0.090 Uiso 1 1 calc R . .
H22B H 1.2225 0.1025 0.9287 0.090 Uiso 1 1 calc R . .
C23 C 0.7742(15) -0.1783(13) 0.8846(7) 0.045(4) Uani 1 1 d . . .
C24 C 0.7025(16) -0.2915(14) 0.9074(9) 0.064(4) Uani 1 1 d . . .
H24A H 0.7430 -0.3625 0.9092 0.077 Uiso 1 1 calc R . .
C25 C 0.568(2) -0.293(2) 0.9272(10) 0.093(6) Uani 1 1 d . . .
H25A H 0.5159 -0.3674 0.9396 0.112 Uiso 1 1 calc R . .
C26 C 0.5139(19) -0.188(2) 0.9287(9) 0.077(5) Uani 1 1 d . . .
H26A H 0.4275 -0.1917 0.9448 0.092 Uiso 1 1 calc R . .
C27 C 0.5794(18) -0.0795(17) 0.9078(9) 0.068(5) Uani 1 1 d . . .
H27A H 0.5369 -0.0097 0.9076 0.081 Uiso 1 1 calc R . .
C28 C 0.7143(16) -0.0722(15) 0.8860(7) 0.056(4) Uani 1 1 d . . .
H28A H 0.7627 0.0033 0.8726 0.067 Uiso 1 1 calc R . .
C29 C 1.0443(15) -0.2647(11) 0.9305(7) 0.043(3) Uani 1 1 d . . .
C30 C 1.1119(15) -0.3583(13) 0.9175(8) 0.049(4) Uani 1 1 d . . .
H30A H 1.1087 -0.3838 0.8701 0.059 Uiso 1 1 calc R . .
C31 C 1.1840(17) -0.4144(14) 0.9738(10) 0.065(4) Uani 1 1 d . . .
H31A H 1.2256 -0.4810 0.9640 0.078 Uiso 1 1 calc R . .
C32 C 1.198(2) -0.3779(16) 1.0431(10) 0.079(5) Uani 1 1 d . . .
H32A H 1.2559 -0.4130 1.0806 0.095 Uiso 1 1 calc R . .
C33 C 1.126(2) -0.2893(15) 1.0573(8) 0.073(5) Uani 1 1 d . . .
H33A H 1.1297 -0.2660 1.1051 0.088 Uiso 1 1 calc R . .
C34 C 1.049(2) -0.2338(16) 1.0024(9) 0.077(5) Uani 1 1 d . . .
H34A H 0.9984 -0.1739 1.0129 0.092 Uiso 1 1 calc R . .
C35 C 0.8595(18) -0.4039(18) 0.7524(9) 0.072(5) Uani 1 1 d . . .
O1 O 0.8054(13) -0.5060(10) 0.7625(7) 0.089(4) Uani 1 1 d . . .
P3 P 1.2556(8) 0.3392(5) 0.7936(4) 0.0991(19) Uani 1 1 d . . .
F1 F 1.184(4) 0.313(2) 0.8518(15) 0.319(17) Uani 1 1 d . . .
F2 F 1.135(3) 0.4013(16) 0.7512(17) 0.335(19) Uani 1 1 d . . .
F3 F 1.165(2) 0.2150(14) 0.7554(13) 0.228(9) Uani 1 1 d . . .
F4 F 1.365(2) 0.258(3) 0.8323(12) 0.251(11) Uani 1 1 d . . .
F5 F 1.338(3) 0.3473(19) 0.7368(14) 0.288(14) Uani 1 1 d . . .
F6 F 1.320(3) 0.4714(16) 0.8178(11) 0.239(10) Uani 1 1 d . . .
Cl1 Cl 0.826(7) 0.212(3) 0.530(3) 0.80(4) Uani 1 1 d . . .
Cl2 Cl 0.943(4) 0.411(3) 0.559(2) 0.69(4) Uani 1 1 d . . .
C36 C 0.753(7) 0.317(8) 0.551(4) 0.41(4) Uani 1 1 d U . .
H36A H 0.7225 0.3087 0.5968 0.494 Uiso 1 1 calc R . .
H36B H 0.6772 0.3389 0.5128 0.494 Uiso 1 1 calc R . .

loop_
_atom_site_aniso_label
_atom_site_aniso_U_11
_atom_site_aniso_U_22
_atom_site_aniso_U_33
_atom_site_aniso_U_23
_atom_site_aniso_U_13
_atom_site_aniso_U_12
Ru1 0.0424(7) 0.0402(7) 0.0446(7) -0.0019(5) 0.0085(5) 0.0090(5)
P1 0.047(2) 0.043(2) 0.048(2) -0.0044(17) 0.0062(18) 0.0067(18)
P2 0.045(2) 0.038(2) 0.043(2) -0.0010(16) 0.0056(18) 0.0085(17)
C1 0.065(11) 0.114(16) 0.049(10) 0.024(10) 0.027(9) 0.018(11)
C2 0.043(9) 0.068(11) 0.085(13) -0.003(10) 0.035(9) 0.000(8)
C3 0.037(9) 0.091(14) 0.085(13) 0.012(11) 0.022(9) 0.013(9)
C4 0.064(12) 0.070(13) 0.146(19) 0.033(13) 0.065(13) 0.038(10)
C5 0.080(13) 0.059(11) 0.073(12) -0.012(9) 0.027(10) 0.020(10)
C6 0.11(2) 0.22(3) 0.110(19) 0.03(2) 0.042(16) 0.04(2)
C7 0.050(10) 0.060(10) 0.069(11) -0.008(8) 0.009(8) 0.003(8)
C8 0.074(14) 0.075(13) 0.144(19) -0.010(13) 0.050(13) -0.019(11)
C9 0.058(10) 0.065(10) 0.040(9) -0.005(8) 0.003(7) 0.015(8)
C10 0.088(13) 0.069(11) 0.072(12) -0.027(9) 0.001(10) 0.021(10)
C11 0.115(17) 0.109(16) 0.067(13) -0.021(12) 0.014(12) 0.054(14)
C12 0.124(19) 0.18(3) 0.044(12) -0.020(14) -0.001(11) 0.076(18)
C13 0.16(2) 0.130(19) 0.064(13) 0.016(13) 0.011(14) 0.078(17)
C14 0.109(15) 0.128(17) 0.034(9) 0.017(10) 0.004(10) 0.067(13)
C15 0.047(9) 0.050(9) 0.052(9) 0.003(7) 0.009(7) 0.028(7)
C16 0.041(9) 0.066(10) 0.050(9) 0.003(7) 0.008(7) 0.005(8)
C17 0.042(9) 0.062(11) 0.082(12) -0.018(9) -0.008(8) 0.019(8)
C18 0.084(14) 0.058(11) 0.075(12) -0.018(9) -0.014(10) 0.024(10)
C19 0.050(10) 0.048(9) 0.052(9) 0.008(7) 0.005(7) 0.007(8)
C20 0.052(9) 0.049(9) 0.056(9) -0.009(7) 0.026(8) 0.001(8)
C21 0.052(10) 0.038(8) 0.074(11) 0.005(7) 0.013(8) 0.016(7)
C22 0.057(11) 0.075(12) 0.074(12) -0.016(9) -0.021(9) 0.012(9)
C23 0.044(8) 0.050(9) 0.034(8) -0.016(6) -0.012(6) 0.014(7)
C24 0.040(9) 0.051(10) 0.105(13) 0.018(9) 0.027(9) 0.002(8)
C25 0.084(15) 0.091(16) 0.093(15) 0.010(12) 0.020(12) -0.009(12)
C26 0.048(11) 0.095(15) 0.082(13) -0.012(11) 0.008(9) 0.013(11)
C27 0.067(12) 0.072(12) 0.072(11) -0.010(9) 0.019(9) 0.030(10)
C28 0.063(10) 0.072(11) 0.038(8) 0.004(7) 0.011(7) 0.026(9)
C29 0.050(9) 0.024(7) 0.051(9) -0.002(6) 0.004(7) 0.009(6)
C30 0.057(9) 0.049(9) 0.044(8) 0.013(7) 0.017(7) 0.010(8)
C31 0.054(10) 0.053(10) 0.088(13) 0.008(10) 0.014(10) 0.011(8)
C32 0.092(14) 0.066(12) 0.067(13) 0.017(10) -0.007(11) 0.015(11)
C33 0.133(16) 0.064(11) 0.031(8) 0.019(8) 0.015(10) 0.043(11)
C34 0.098(14) 0.073(12) 0.060(11) -0.021(9) 0.008(10) 0.031(10)
C35 0.054(11) 0.082(14) 0.071(12) -0.003(10) -0.004(9) 0.013(10)
O1 0.083(9) 0.040(7) 0.137(12) -0.006(7) 0.027(8) -0.009(6)
P3 0.116(5) 0.061(3) 0.137(5) -0.005(3) 0.067(5) 0.015(3)
F1 0.57(5) 0.22(2) 0.35(3) 0.13(2) 0.38(3) 0.20(3)
F2 0.26(2) 0.101(13) 0.55(4) 0.003(19) -0.15(3) 0.087(15)
F3 0.205(19) 0.080(10) 0.38(3) 0.015(14) 0.069(19) -0.016(11)
F4 0.175(18) 0.37(3) 0.25(2) 0.13(2) 0.081(17) 0.12(2)
F5 0.45(4) 0.20(2) 0.33(3) 0.042(19) 0.31(3) 0.09(2)
F6 0.33(3) 0.118(13) 0.23(2) -0.084(13) 0.083(18) -0.059(15)
Cl1 1.37(12) 0.48(5) 0.78(7) 0.23(5) 0.72(8) 0.20(6)
Cl2 0.52(5) 0.47(5) 1.00(10) -0.33(5) -0.06(5) 0.17(5)
C36 0.22(5) 0.59(10) 0.35(7) 0.18(7) 0.01(5) -0.03(6)

loop_
_atom_type_symbol
_atom_type_description
_atom_type_scat_dispersion_real
_atom_type_scat_dispersion_imag
_atom_type_scat_source
C C 0.0033 0.0016 'International Tables Vol C Tables 4.2.6.8 and 6.1.1.4'
H H 0.0000 0.0000 'International Tables Vol C Tables 4.2.6.8 and 6.1.1.4'
O O 0.0106 0.0060 'International Tables Vol C Tables 4.2.6.8 and 6.1.1.4'
F F 0.0171 0.0103 'International Tables Vol C Tables 4.2.6.8 and 6.1.1.4'
P P 0.1023 0.0942 'International Tables Vol C Tables 4.2.6.8 and 6.1.1.4'
Ru Ru -1.2594 0.8363 'International Tables Vol C Tables 4.2.6.8 and 6.1.1.4'
Cl Cl 0.1484 0.1585 'International Tables Vol C Tables 4.2.6.8 and 6.1.1.4'

loop_
_geom_angle_atom_site_label_1
_geom_angle_atom_site_label_2
_geom_angle_atom_site_label_3
_geom_angle
_geom_angle_site_symmetry_1
_geom_angle_site_symmetry_3
_geom_angle_publ_flag
C35 Ru1 C3 119.1(7) . . ?
C35 Ru1 C4 93.6(7) . . ?
C3 Ru1 C4 37.0(6) . . ?
C35 Ru1 C2 154.8(7) . . ?
C3 Ru1 C2 37.7(6) . . ?
C4 Ru1 C2 61.5(6) . . ?
C35 Ru1 C5 102.3(7) . . ?
C3 Ru1 C5 61.4(6) . . ?
C4 Ru1 C5 36.3(6) . . ?
C2 Ru1 C5 60.9(6) . . ?
C35 Ru1 C1 137.1(7) . . ?
C3 Ru1 C1 60.6(6) . . ?
C4 Ru1 C1 60.2(7) . . ?
C2 Ru1 C1 35.3(6) . . ?
C5 Ru1 C1 36.5(6) . . ?
C35 Ru1 P2 91.9(5) . . ?
C3 Ru1 P2 89.5(5) . . ?
C4 Ru1 P2 118.6(6) . . ?
C2 Ru1 P2 96.4(4) . . ?
C5 Ru1 P2 150.9(5) . . ?
C1 Ru1 P2 129.8(5) . . ?
C35 Ru1 P1 88.8(5) . . ?
C3 Ru1 P1 151.5(5) . . ?
C4 Ru1 P1 145.4(6) . . ?
C2 Ru1 P1 113.9(5) . . ?
C5 Ru1 P1 109.6(5) . . ?
C1 Ru1 P1 95.6(5) . . ?
P2 Ru1 P1 95.76(13) . . ?
C7 P1 C15 103.0(7) . . ?
C7 P1 C9 103.0(7) . . ?
C15 P1 C9 104.4(7) . . ?
C7 P1 Ru1 114.2(5) . . ?
C15 P1 Ru1 118.4(5) . . ?
C9 P1 Ru1 112.2(5) . . ?
C21 P2 C23 104.2(6) . . ?
C21 P2 C29 103.5(6) . . ?
C23 P2 C29 101.7(6) . . ?
C21 P2 Ru1 109.5(5) . . ?
C23 P2 Ru1 121.0(4) . . ?
C29 P2 Ru1 115.1(4) . . ?
C2 C1 C5 108.9(16) . . ?
C2 C1 C6 122(2) . . ?
C5 C1 C6 128.4(19) . . ?
C2 C1 Ru1 70.3(9) . . ?
C5 C1 Ru1 70.1(9) . . ?
C6 C1 Ru1 133.0(14) . . ?
C1 C2 C3 107.5(16) . . ?
C1 C2 Ru1 74.5(9) . . ?
C3 C2 Ru1 68.9(9) . . ?
C4 C3 C2 107.5(16) . . ?
C4 C3 Ru1 72.6(9) . . ?
C2 C3 Ru1 73.5(9) . . ?
C5 C4 C3 108.9(16) . . ?
C5 C4 Ru1 73.4(9) . . ?
C3 C4 Ru1 70.4(9) . . ?
C4 C5 C1 107.1(15) . . ?
C4 C5 Ru1 70.3(9) . . ?
C1 C5 Ru1 73.5(9) . . ?
C8 C7 P1 125.0(15) . . ?
C14 C9 C10 121.0(15) . . ?
C14 C9 P1 122.5(12) . . ?
C10 C9 P1 116.5(13) . . ?
C9 C10 C11 117.8(18) . . ?
C12 C11 C10 121.2(18) . . ?
C13 C12 C11 119.7(18) . . ?
C12 C13 C14 122(2) . . ?
C9 C14 C13 118.2(17) . . ?
C16 C15 C20 118.0(13) . . ?
C16 C15 P1 122.4(11) . . ?
C20 C15 P1 119.5(10) . . ?
C17 C16 C15 120.5(14) . . ?
C16 C17 C18 121.1(15) . . ?
C17 C18 C19 117.9(14) . . ?
C20 C19 C18 121.0(14) . . ?
C19 C20 C15 121.2(14) . . ?
C22 C21 P2 126.6(13) . . ?
C28 C23 C24 119.7(14) . . ?
C28 C23 P2 122.9(12) . . ?
C24 C23 P2 117.4(10) . . ?
C25 C24 C23 117.7(15) . . ?
C26 C25 C24 121.1(18) . . ?
C27 C26 C25 122.6(18) . . ?
C26 C27 C28 119.0(16) . . ?
C23 C28 C27 119.8(15) . . ?
C30 C29 C34 117.2(13) . . ?
C30 C29 P2 123.5(10) . . ?
C34 C29 P2 119.3(11) . . ?
C31 C30 C29 119.8(14) . . ?
C32 C31 C30 122.8(16) . . ?
C31 C32 C33 118.4(16) . . ?
C32 C33 C34 120.3(15) . . ?
C33 C34 C29 121.2(15) . . ?
O1 C35 Ru1 177.2(15) . . ?
F1 P3 F5 170.5(13) . . ?
F1 P3 F6 95.5(14) . . ?
F5 P3 F6 91.0(12) . . ?
F1 P3 F2 93.5(18) . . ?
F5 P3 F2 94.5(18) . . ?
F6 P3 F2 79.8(12) . . ?
F1 P3 F3 88.1(14) . . ?
F5 P3 F3 87.1(13) . . ?
F6 P3 F3 166.9(14) . . ?
F2 P3 F3 87.5(11) . . ?
F1 P3 F4 85.4(13) . . ?
F5 P3 F4 86.0(13) . . ?
F6 P3 F4 108.3(15) . . ?
F2 P3 F4 172.0(13) . . ?
F3 P3 F4 84.5(12) . . ?
C36 Cl1 Cl2 55(3) . . ?
C36 Cl2 Cl1 43(3) . . ?
Cl1 C36 Cl2 82(4) . . ?

loop_
_geom_bond_atom_site_label_1
_geom_bond_atom_site_label_2
_geom_bond_distance
_geom_bond_site_symmetry_2
_geom_bond_publ_flag
Ru1 C35 1.87(2) . ?
Ru1 C3 2.192(15) . ?
Ru1 C4 2.221(15) . ?
Ru1 C2 2.253(15) . ?
Ru1 C5 2.261(15) . ?
Ru1 C1 2.307(16) . ?
Ru1 P2 2.320(4) . ?
Ru1 P1 2.332(4) . ?
P1 C7 1.799(16) . ?
P1 C15 1.817(13) . ?
P1 C9 1.859(14) . ?
P2 C21 1.815(14) . ?
P2 C23 1.833(14) . ?
P2 C29 1.848(13) . ?
C1 C2 1.38(2) . ?
C1 C5 1.43(2) . ?
C1 C6 1.46(3) . ?
C2 C3 1.44(2) . ?
C3 C4 1.40(2) . ?
C4 C5 1.40(2) . ?
C7 C8 1.30(2) . ?
C9 C14 1.35(2) . ?
C9 C10 1.36(2) . ?
C10 C11 1.40(2) . ?
C11 C12 1.34(3) . ?
C12 C13 1.30(3) . ?
C13 C14 1.41(2) . ?
C15 C16 1.391(18) . ?
C15 C20 1.409(18) . ?
C16 C17 1.374(19) . ?
C17 C18 1.39(2) . ?
C18 C19 1.41(2) . ?
C19 C20 1.342(18) . ?
C21 C22 1.282(18) . ?
C23 C28 1.392(18) . ?
C23 C24 1.414(19) . ?
C24 C25 1.40(2) . ?
C25 C26 1.35(2) . ?
C26 C27 1.34(2) . ?
C27 C28 1.42(2) . ?
C29 C30 1.357(18) . ?
C29 C34 1.390(19) . ?
C30 C31 1.354(19) . ?
C31 C32 1.34(2) . ?
C32 C33 1.35(2) . ?
C33 C34 1.35(2) . ?
C35 O1 1.172(19) . ?
P3 F1 1.427(17) . ?
P3 F5 1.458(17) . ?
P3 F6 1.480(15) . ?
P3 F2 1.522(18) . ?
P3 F3 1.533(17) . ?
P3 F4 1.56(2) . ?
Cl1 C36 1.55(9) . ?
Cl1 Cl2 2.24(5) . ?
Cl2 C36 1.86(6) . ?
